data_4326820
loop_
_publ_author_name
'Daniel Sykes'
'Ian S. Tidmarsh'
'Andrea Barbieri'
'Igor V. Sazanovich'
'Julia A. Weinstein'
'Michael D. Ward'

_publ_contact_author
; 
        Prof. Mike Ward
        Department of Chemistry
        University of Sheffield
        SHEFFIELD
        S3 7HF
;
_publ_contact_author_email m.d.ward@sheffield.ac.uk
_publ_contact_author_fax '0114 2229346'
_publ_section_title
;
 d \\rightarrow f Energy Transfer in a Series of IrIII/EuIII Dyads:
 Energy-Transfer Mechanisms and White-Light Emission
;
_journal_name_full 'Inorganic Chemistry'
_journal_page_first 11323
_journal_page_last 11339
_journal_paper_doi 10.1021/ic2007759
_journal_volume 50
_journal_year 2011
_chemical_formula_sum 'C54.5 H38.5 Cl7.5 F4 Ir N9 O3'
_chemical_formula_weight 1401.52
_chemical_name_systematic
; 
 ? 
;
_space_group_IT_number 14
_symmetry_cell_setting monoclinic
_symmetry_space_group_name_Hall '-P 2yn'
_symmetry_space_group_name_H-M 'P 1 21/n 1'
_atom_sites_solution_hydrogens geom
_atom_sites_solution_primary direct
_atom_sites_solution_secondary difmap
_audit_creation_method SHELXL-97
_cell_angle_alpha 90.00
_cell_angle_beta 104.315(2)
_cell_angle_gamma 90.00
_cell_formula_units_Z 4
_cell_length_a 15.7829(7)
_cell_length_b 20.9113(8)
_cell_length_c 18.3348(7)
_cell_measurement_reflns_used 9821
_cell_measurement_temperature 150(2)
_cell_measurement_theta_max 23.37
_cell_measurement_theta_min 2.29
_cell_volume 5863.4(4)
_computing_cell_refinement 'Bruker SAINT'
_computing_data_collection 'Bruker APEX2'
_computing_data_reduction 'Bruker SAINT'
_computing_molecular_graphics 'Bruker SHELXTL'
_computing_publication_material 'Bruker SHELXTL'
_computing_structure_refinement 'SHELXL-97 (Sheldrick, 2008)'
_computing_structure_solution 'SHELXS-97 (Sheldrick, 2008)'
_diffrn_ambient_temperature 150(2)
_diffrn_measured_fraction_theta_full 1.000
_diffrn_measured_fraction_theta_max 1.000
_diffrn_measurement_device_type 'Bruker APEX-II CCD'
_diffrn_measurement_method '\f and \w scans'
_diffrn_radiation_monochromator graphite
_diffrn_radiation_source 'sealed tube'
_diffrn_radiation_type MoK\a
_diffrn_radiation_wavelength 0.71073
_diffrn_reflns_av_R_equivalents 0.0926
_diffrn_reflns_av_sigmaI/netI 0.0576
_diffrn_reflns_limit_h_max 20
_diffrn_reflns_limit_h_min -20
_diffrn_reflns_limit_k_max 27
_diffrn_reflns_limit_k_min -26
_diffrn_reflns_limit_l_max 23
_diffrn_reflns_limit_l_min -23
_diffrn_reflns_number 105462
_diffrn_reflns_theta_full 27.48
_diffrn_reflns_theta_max 27.48
_diffrn_reflns_theta_min 1.50
_exptl_absorpt_coefficient_mu 2.682
_exptl_absorpt_correction_T_max 0.5774
_exptl_absorpt_correction_T_min 0.5205
_exptl_absorpt_correction_type multi-scan
_exptl_absorpt_process_details SADABS
_exptl_crystal_colour Yellow
_exptl_crystal_density_diffrn 1.588
_exptl_crystal_description Plate
_exptl_crystal_F_000 2772
_exptl_crystal_size_max 0.28
_exptl_crystal_size_mid 0.27
_exptl_crystal_size_min 0.23
_refine_diff_density_max 6.379
_refine_diff_density_min -3.062
_refine_diff_density_rms 0.234
_refine_ls_extinction_method none
_refine_ls_goodness_of_fit_ref 1.072
_refine_ls_hydrogen_treatment constr
_refine_ls_matrix_type full
_refine_ls_number_parameters 716
_refine_ls_number_reflns 13426
_refine_ls_number_restraints 88
_refine_ls_restrained_S_all 1.078
_refine_ls_R_factor_all 0.1273
_refine_ls_R_factor_gt 0.0777
_refine_ls_shift/su_max 0.000
_refine_ls_shift/su_mean 0.000
_refine_ls_structure_factor_coef Fsqd
_refine_ls_weighting_details 'calc w=1/[\s^2^(Fo^2^)+(0.1247P)^2^+62.1387P] where P=(Fo^2^+2Fc^2^)/3'
_refine_ls_weighting_scheme calc
_refine_ls_wR_factor_gt 0.2092
_refine_ls_wR_factor_ref 0.2527
_reflns_number_gt 8752
_reflns_number_total 13426
_reflns_threshold_expression >2sigma(I)
_cod_data_source_file ic2007759_si_003_4.cif
_cod_data_source_block imw1475p21n
_cod_original_cell_volume 5863.3(4)
_cod_original_sg_symbol_H-M 'P 1 21/n 1 '
_cod_original_formula_sum 'C54.50 H38.50 Cl7.50 F4 Ir N9 O3'
_cod_database_code 4326820

loop_
_symmetry_equiv_pos_as_xyz
'x, y, z'
'-x+1/2, y+1/2, -z+1/2'
'-x, -y, -z'
'x-1/2, -y-1/2, z-1/2'

loop_
_atom_site_label
_atom_site_type_symbol
_atom_site_fract_x
_atom_site_fract_y
_atom_site_fract_z
_atom_site_U_iso_or_equiv
_atom_site_adp_type
_atom_site_occupancy
_atom_site_symmetry_multiplicity
_atom_site_calc_flag
_atom_site_refinement_flags
_atom_site_disorder_assembly
_atom_site_disorder_group
Ir1 Ir 0.46591(3) 0.159488(18) 0.31364(2) 0.03457(14) Uani 1 1 d . . .
N111 N 0.5724(6) 0.2275(4) 0.3299(5) 0.0379(19) Uani 1 1 d . . .
C112 C 0.5899(8) 0.2529(6) 0.2670(6) 0.046(3) Uani 1 1 d . . .
C113 C 0.6573(11) 0.2953(8) 0.2705(8) 0.075(4) Uani 1 1 d . . .
H113 H 0.6667 0.3136 0.2258 0.090 Uiso 1 1 calc R . .
C114 C 0.7115(12) 0.3111(9) 0.3400(9) 0.084(5) Uani 1 1 d . . .
H114 H 0.7605 0.3384 0.3436 0.101 Uiso 1 1 calc R . .
C115 C 0.6925(10) 0.2862(7) 0.4038(7) 0.072(4) Uani 1 1 d . . .
H115 H 0.7255 0.2989 0.4522 0.087 Uiso 1 1 calc R . .
C116 C 0.6266(9) 0.2435(6) 0.3972(6) 0.055(3) Uani 1 1 d . . .
H116 H 0.6179 0.2238 0.4415 0.066 Uiso 1 1 calc R . .
N121 N 0.4228(6) 0.1768(5) 0.1311(5) 0.043(2) Uani 1 1 d . . .
N122 N 0.4656(6) 0.1913(4) 0.2018(4) 0.040(2) Uani 1 1 d . . .
C123 C 0.5287(8) 0.2329(6) 0.1980(6) 0.045(3) Uani 1 1 d . . .
C124 C 0.5255(9) 0.2451(7) 0.1218(7) 0.060(3) Uani 1 1 d . . .
H124 H 0.5628 0.2726 0.1026 0.072 Uiso 1 1 calc R . .
C125 C 0.4591(8) 0.2100(7) 0.0819(6) 0.053(3) Uani 1 1 d . . .
H125 H 0.4404 0.2084 0.0285 0.063 Uiso 1 1 calc R . .
C126 C 0.3487(7) 0.1338(6) 0.1143(6) 0.044(2) Uani 1 1 d . . .
H12A H 0.3581 0.0998 0.1530 0.053 Uiso 1 1 calc R . .
H12B H 0.3453 0.1131 0.0651 0.053 Uiso 1 1 calc R . .
N131 N 0.0269(8) -0.0720(7) 0.4378(6) 0.069(3) Uani 1 1 d . . .
C132 C 0.0569(8) -0.0818(6) 0.3765(7) 0.048(3) Uani 1 1 d . . .
C133 C 0.1407(8) -0.1037(5) 0.3807(7) 0.052(3) Uani 1 1 d . . .
H133 H 0.1592 -0.1108 0.3358 0.063 Uiso 1 1 calc R . .
C134 C 0.1980(9) -0.1152(6) 0.4502(8) 0.056(3) Uani 1 1 d . . .
H134 H 0.2558 -0.1297 0.4532 0.067 Uiso 1 1 calc R . .
C135 C 0.1696(10) -0.1055(8) 0.5152(8) 0.071(4) Uani 1 1 d . . .
H135 H 0.2062 -0.1127 0.5640 0.086 Uiso 1 1 calc R . .
C136 C 0.0844(11) -0.0846(10) 0.5040(9) 0.089(5) Uani 1 1 d . . .
H136 H 0.0639 -0.0783 0.5480 0.107 Uiso 1 1 calc R . .
N141 N -0.0523(7) -0.0542(5) 0.1862(6) 0.053(2) Uani 1 1 d . . .
N142 N 0.0180(6) -0.0731(5) 0.2399(5) 0.048(2) Uani 1 1 d . . .
C143 C -0.0042(8) -0.0673(6) 0.3048(7) 0.047(3) Uani 1 1 d . . .
C144 C -0.0900(9) -0.0441(8) 0.2937(8) 0.065(4) Uani 1 1 d . . .
H144 H -0.1218 -0.0361 0.3304 0.078 Uiso 1 1 calc R . .
C145 C -0.1174(9) -0.0355(8) 0.2155(8) 0.066(4) Uani 1 1 d . . .
H145 H -0.1724 -0.0193 0.1884 0.079 Uiso 1 1 calc R . .
C146 C -0.0516(9) -0.0518(6) 0.1067(7) 0.055(3) Uani 1 1 d . . .
H14A H -0.1037 -0.0744 0.0765 0.066 Uiso 1 1 calc R . .
H14B H 0.0011 -0.0741 0.0994 0.066 Uiso 1 1 calc R . .
C151 C 0.1056(7) 0.1569(6) 0.0907(6) 0.044(2) Uani 1 1 d . . .
C152 C 0.1868(7) 0.1308(6) 0.0943(6) 0.044(2) Uani 1 1 d . . .
H152 H 0.1908 0.0864 0.0844 0.053 Uiso 1 1 calc R . .
C153 C 0.2622(7) 0.1669(6) 0.1118(5) 0.041(2) Uani 1 1 d . . .
C154 C 0.2568(8) 0.2310(6) 0.1247(6) 0.044(2) Uani 1 1 d . . .
H154 H 0.3083 0.2564 0.1361 0.052 Uiso 1 1 calc R . .
C155 C 0.1751(9) 0.2593(6) 0.1212(7) 0.052(3) Uani 1 1 d . . .
H155 H 0.1710 0.3038 0.1302 0.062 Uiso 1 1 calc R . .
C156 C 0.1008(9) 0.2217(6) 0.1046(7) 0.052(3) Uani 1 1 d . . .
H156 H 0.0456 0.2406 0.1027 0.062 Uiso 1 1 calc R . .
C161 C 0.0253(8) 0.1172(6) 0.0721(6) 0.050(3) Uani 1 1 d . . .
C162 C 0.0240(8) 0.0538(6) 0.0958(6) 0.049(3) Uani 1 1 d . . .
H162 H 0.0768 0.0351 0.1242 0.059 Uiso 1 1 calc R . .
C163 C -0.0516(7) 0.0172(6) 0.0791(6) 0.046(3) Uani 1 1 d . . .
C164 C -0.1290(8) 0.0446(7) 0.0377(7) 0.058(3) Uani 1 1 d . . .
H164 H -0.1813 0.0201 0.0266 0.070 Uiso 1 1 calc R . .
C165 C -0.1308(8) 0.1057(8) 0.0131(7) 0.064(4) Uani 1 1 d . . .
H165 H -0.1837 0.1234 -0.0163 0.077 Uiso 1 1 calc R . .
C166 C -0.0546(8) 0.1430(7) 0.0309(8) 0.061(4) Uani 1 1 d . . .
H166 H -0.0570 0.1863 0.0149 0.073 Uiso 1 1 calc R . .
N211 N 0.3690(6) 0.2249(4) 0.3147(5) 0.0377(19) Uani 1 1 d . . .
C212 C 0.2869(7) 0.2002(5) 0.3072(5) 0.038(2) Uani 1 1 d . . .
C213 C 0.2180(9) 0.2406(6) 0.3121(7) 0.050(3) Uani 1 1 d . . .
H213 H 0.1611 0.2243 0.3094 0.060 Uiso 1 1 calc R . .
C214 C 0.2363(9) 0.3069(6) 0.3211(7) 0.055(3) Uani 1 1 d . . .
H214 H 0.1905 0.3353 0.3248 0.066 Uiso 1 1 calc R . .
C215 C 0.3165(9) 0.3311(6) 0.3247(7) 0.053(3) Uani 1 1 d . . .
H215 H 0.3270 0.3759 0.3293 0.064 Uiso 1 1 calc R . .
C216 C 0.3840(7) 0.2881(5) 0.3214(6) 0.040(2) Uani 1 1 d . . .
H216 H 0.4410 0.3040 0.3239 0.048 Uiso 1 1 calc R . .
C221 C 0.3623(7) 0.1002(5) 0.2964(5) 0.035(2) Uani 1 1 d . . .
C222 C 0.2820(7) 0.1305(5) 0.2958(5) 0.034(2) Uani 1 1 d . . .
C223 C 0.2069(7) 0.0931(6) 0.2833(6) 0.046(3) Uani 1 1 d . . .
C224 C 0.2069(8) 0.0277(6) 0.2739(6) 0.048(3) Uani 1 1 d . . .
H224 H 0.1550 0.0029 0.2656 0.057 Uiso 1 1 calc R . .
C225 C 0.2874(8) 0.0009(5) 0.2774(6) 0.043(2) Uani 1 1 d . . .
C226 C 0.3636(7) 0.0343(5) 0.2858(6) 0.041(2) Uani 1 1 d . . .
H226 H 0.4164 0.0130 0.2843 0.049 Uiso 1 1 calc R . .
F227 F 0.1278(4) 0.1215(4) 0.2794(4) 0.0584(18) Uani 1 1 d . . .
F228 F 0.2894(5) -0.0634(3) 0.2701(4) 0.0570(18) Uani 1 1 d . . .
N311 N 0.5565(6) 0.0882(4) 0.3178(5) 0.042(2) Uani 1 1 d . . .
C312 C 0.5852(7) 0.0589(5) 0.3857(6) 0.044(2) Uani 1 1 d . . .
C313 C 0.6428(8) 0.0073(6) 0.3910(8) 0.059(3) Uani 1 1 d . . .
H313 H 0.6626 -0.0145 0.4376 0.070 Uiso 1 1 calc R . .
C314 C 0.6706(10) -0.0118(8) 0.3302(9) 0.077(4) Uani 1 1 d . . .
H314 H 0.7103 -0.0465 0.3341 0.092 Uiso 1 1 calc R . .
C315 C 0.6401(11) 0.0202(8) 0.2608(9) 0.076(4) Uani 1 1 d . . .
H315 H 0.6579 0.0072 0.2172 0.091 Uiso 1 1 calc R . .
C316 C 0.5852(8) 0.0696(6) 0.2585(7) 0.054(3) Uani 1 1 d . . .
H316 H 0.5658 0.0924 0.2126 0.065 Uiso 1 1 calc R . .
C321 C 0.4848(7) 0.1338(5) 0.4227(6) 0.038(2) Uani 1 1 d . . .
C322 C 0.5487(7) 0.0851(5) 0.4432(6) 0.040(2) Uani 1 1 d . . .
C323 C 0.5696(7) 0.0648(6) 0.5200(6) 0.047(3) Uani 1 1 d . . .
C324 C 0.5319(8) 0.0922(6) 0.5718(6) 0.050(3) Uani 1 1 d . . .
H324 H 0.5485 0.0796 0.6232 0.060 Uiso 1 1 calc R . .
C325 C 0.4711(8) 0.1373(6) 0.5486(6) 0.046(3) Uani 1 1 d . . .
C326 C 0.4447(7) 0.1600(5) 0.4742(6) 0.039(2) Uani 1 1 d . . .
H326 H 0.4010 0.1920 0.4602 0.047 Uiso 1 1 calc R . .
F327 F 0.6294(5) 0.0186(4) 0.5425(4) 0.070(2) Uani 1 1 d . . .
F328 F 0.4306(5) 0.1645(4) 0.5995(4) 0.0610(19) Uani 1 1 d . . .
Cl1X Cl 0.1691(7) 0.0600(4) 0.4552(4) 0.0595(12) Uiso 0.547(16) 1 d PDU A 1
Cl2X Cl 0.0640(6) 0.1743(4) 0.4377(4) 0.0578(12) Uiso 0.547(16) 1 d PDU A 1
Cl3X Cl 0.2227(6) 0.1670(4) 0.5631(6) 0.0729(15) Uiso 0.547(16) 1 d PDU A 1
C14X C 0.1346(14) 0.1242(9) 0.5045(11) 0.055(3) Uiso 0.547(16) 1 d PDU A 1
H14X H 0.0993 0.1055 0.5376 0.066 Uiso 0.547(16) 1 calc PR A 1
Cl1Y Cl 0.1967(8) 0.0730(5) 0.4557(4) 0.0584(13) Uiso 0.453(16) 1 d PDU A 2
Cl2Y Cl 0.0874(7) 0.1845(5) 0.4470(5) 0.0578(13) Uiso 0.453(16) 1 d PDU A 2
Cl3Y Cl 0.2144(7) 0.1546(6) 0.5816(7) 0.0733(16) Uiso 0.453(16) 1 d PDU A 2
C14Y C 0.1358(16) 0.1199(10) 0.5055(11) 0.055(3) Uiso 0.453(16) 1 d PDU A 2
H14Y H 0.0914 0.0939 0.5231 0.066 Uiso 0.453(16) 1 calc PR A 2
Cl4X Cl 0.9201(19) 0.1289(19) 0.222(2) 0.070(10) Uiso 0.094(5) 1 d PD B 1
Cl5X Cl 0.767(3) 0.123(3) 0.274(2) 0.101(4) Uiso 0.094(5) 1 d PDU B 1
Cl6X Cl 0.767(2) 0.195(2) 0.145(2) 0.077(3) Uiso 0.094(5) 1 d PDU B 1
C24X C 0.805(2) 0.123(2) 0.191(2) 0.057(7) Uiso 0.094(5) 1 d PDU B 1
H24X H 0.7849 0.0843 0.1592 0.068 Uiso 0.094(5) 1 calc PR B 1
Cl4Y Cl 0.8478(8) 0.1406(6) 0.3013(6) 0.101(4) Uiso 0.406(5) 1 d PDU B 2
Cl5Y Cl 0.7408(6) 0.1528(5) 0.1553(6) 0.077(3) Uiso 0.406(5) 1 d PDU B 2
Cl6Y Cl 0.8911(7) 0.2312(5) 0.1984(6) 0.092(3) Uiso 0.406(5) 1 d PD B 2
C24Y C 0.8511(13) 0.1540(10) 0.2073(11) 0.057(7) Uiso 0.406(5) 1 d PDU B 2
H24Y H 0.8865 0.1207 0.1892 0.068 Uiso 0.406(5) 1 calc PR B 2
Cl7X Cl 0.6114(6) 0.1490(4) 0.9709(6) 0.0850(18) Uiso 0.529(8) 1 d PDU C 1
Cl8X Cl 0.6582(7) 0.0412(4) 0.9006(5) 0.0881(19) Uiso 0.529(8) 1 d PDU C 1
Cl9X Cl 0.5086(6) 0.1115(5) 0.8207(7) 0.098 Uiso 0.529(8) 1 d PDU C 1
C34X C 0.5656(13) 0.0844(10) 0.9115(11) 0.077(6) Uiso 0.529(8) 1 d PDU C 1
H34X H 0.5273 0.0574 0.9350 0.092 Uiso 0.529(8) 1 calc PR C 1
Cl7Y Cl 0.5843(7) 0.1623(5) 0.9371(7) 0.0860(19) Uiso 0.471(8) 1 d PDU C 2
Cl8Y Cl 0.6158(8) 0.0394(5) 0.8838(6) 0.090(2) Uiso 0.471(8) 1 d PDU C 2
Cl9Y Cl 0.5092(7) 0.1155(5) 0.7797(7) 0.097 Uiso 0.471(8) 1 d PDU C 2
C34Y C 0.5349(15) 0.0985(10) 0.8799(11) 0.077(6) Uiso 0.471(8) 1 d PDU C 2
H34Y H 0.4831 0.0813 0.8959 0.092 Uiso 0.471(8) 1 calc PR C 2
O11X O 0.3310(10) 0.0094(7) 0.8986(9) 0.098(3) Uiso 0.745(12) 1 d PDU D 1
O12X O 0.3935(10) 0.0985(8) 0.9508(10) 0.098(3) Uiso 0.745(12) 1 d PDU D 1
O13X O 0.2611(9) 0.0745(8) 0.9528(9) 0.097(3) Uiso 0.745(12) 1 d PDU D 1
N14X N 0.3291(11) 0.0611(8) 0.9330(10) 0.098(3) Uiso 0.745(12) 1 d PDU D 1
O11Y O 0.277(2) 0.047(2) 0.897(3) 0.098(3) Uiso 0.255(12) 1 d PDU D 2
O12Y O 0.406(3) 0.031(2) 0.972(3) 0.098(3) Uiso 0.255(12) 1 d PDU D 2
O13Y O 0.365(3) 0.1273(17) 0.938(3) 0.098(3) Uiso 0.255(12) 1 d PDU D 2
N14Y N 0.348(2) 0.0678(17) 0.934(2) 0.098(3) Uiso 0.255(12) 1 d PDU D 2

loop_
_atom_site_aniso_label
_atom_site_aniso_U_11
_atom_site_aniso_U_22
_atom_site_aniso_U_33
_atom_site_aniso_U_23
_atom_site_aniso_U_13
_atom_site_aniso_U_12
Ir1 0.0459(2) 0.0293(2) 0.0277(2) 0.00325(15) 0.00754(15) 0.00306(17)
N111 0.042(5) 0.038(5) 0.035(4) 0.002(3) 0.011(4) 0.001(4)
C112 0.052(7) 0.051(7) 0.038(5) 0.006(5) 0.015(5) -0.007(5)
C113 0.091(11) 0.083(11) 0.050(7) 0.002(7) 0.013(7) -0.038(9)
C114 0.097(12) 0.090(12) 0.066(9) -0.009(8) 0.019(9) -0.053(10)
C115 0.094(11) 0.078(10) 0.041(6) -0.010(6) 0.008(7) -0.043(9)
C116 0.067(8) 0.057(7) 0.037(6) 0.002(5) 0.004(5) -0.010(6)
N121 0.040(5) 0.056(6) 0.030(4) 0.003(4) 0.006(4) 0.009(4)
N122 0.053(5) 0.044(5) 0.025(4) 0.005(4) 0.010(4) 0.008(4)
C123 0.054(7) 0.045(6) 0.038(5) 0.010(5) 0.014(5) -0.003(5)
C124 0.060(8) 0.080(9) 0.041(6) 0.020(6) 0.016(6) -0.013(7)
C125 0.062(7) 0.068(8) 0.030(5) 0.009(5) 0.014(5) 0.000(6)
C126 0.049(6) 0.051(6) 0.031(5) -0.003(4) 0.010(4) 0.007(5)
N131 0.064(7) 0.097(10) 0.047(6) -0.007(6) 0.017(5) -0.010(7)
C132 0.047(6) 0.046(6) 0.053(7) -0.007(5) 0.019(5) -0.004(5)
C133 0.063(8) 0.035(6) 0.061(7) 0.000(5) 0.018(6) -0.005(5)
C134 0.060(8) 0.040(6) 0.065(8) 0.003(6) 0.010(6) -0.006(6)
C135 0.070(9) 0.087(11) 0.052(8) 0.002(7) 0.004(7) -0.005(8)
C136 0.074(10) 0.142(17) 0.053(8) 0.002(10) 0.020(7) -0.015(11)
N141 0.050(6) 0.055(6) 0.053(6) 0.001(5) 0.010(5) -0.006(5)
N142 0.048(5) 0.048(6) 0.048(5) -0.004(4) 0.012(4) -0.003(4)
C143 0.047(6) 0.043(6) 0.056(7) -0.008(5) 0.021(5) -0.009(5)
C144 0.049(7) 0.095(11) 0.055(7) 0.003(7) 0.023(6) -0.002(7)
C145 0.053(7) 0.089(11) 0.059(8) 0.007(7) 0.021(6) 0.005(7)
C146 0.061(8) 0.054(7) 0.049(7) 0.001(6) 0.011(6) -0.002(6)
C151 0.047(6) 0.059(7) 0.029(5) 0.014(5) 0.017(4) 0.011(5)
C152 0.049(6) 0.052(7) 0.031(5) 0.007(5) 0.010(5) 0.010(5)
C153 0.043(6) 0.058(7) 0.023(4) 0.004(4) 0.006(4) 0.012(5)
C154 0.049(6) 0.048(6) 0.034(5) 0.014(5) 0.009(4) 0.007(5)
C155 0.067(8) 0.040(6) 0.051(6) 0.007(5) 0.020(6) 0.013(6)
C156 0.059(7) 0.050(7) 0.049(6) 0.011(5) 0.020(6) 0.022(6)
C161 0.049(7) 0.064(8) 0.037(5) 0.007(5) 0.013(5) 0.004(6)
C162 0.054(7) 0.061(7) 0.034(5) 0.009(5) 0.013(5) 0.014(6)
C163 0.045(6) 0.062(7) 0.035(5) -0.002(5) 0.012(4) -0.006(5)
C164 0.043(7) 0.077(9) 0.054(7) -0.002(6) 0.008(5) -0.002(6)
C165 0.042(7) 0.093(11) 0.054(7) 0.012(7) 0.006(6) 0.012(7)
C166 0.044(7) 0.080(9) 0.059(8) 0.023(7) 0.012(6) 0.013(6)
N211 0.044(5) 0.036(5) 0.036(4) 0.008(3) 0.015(4) 0.010(4)
C212 0.051(6) 0.036(5) 0.030(5) 0.012(4) 0.015(4) 0.012(5)
C213 0.063(7) 0.043(6) 0.051(6) 0.015(5) 0.026(6) 0.014(6)
C214 0.069(8) 0.046(7) 0.054(7) 0.006(5) 0.023(6) 0.025(6)
C215 0.071(8) 0.041(7) 0.047(6) 0.004(5) 0.015(6) 0.004(6)
C216 0.050(6) 0.027(5) 0.041(5) 0.002(4) 0.010(5) 0.008(4)
C221 0.042(5) 0.038(5) 0.026(4) -0.006(4) 0.006(4) 0.007(4)
C222 0.046(6) 0.033(5) 0.025(4) 0.004(4) 0.011(4) 0.005(4)
C223 0.044(6) 0.059(7) 0.037(5) 0.012(5) 0.011(5) 0.008(5)
C224 0.058(7) 0.052(7) 0.035(5) 0.003(5) 0.014(5) -0.007(6)
C225 0.060(7) 0.031(5) 0.034(5) -0.001(4) 0.004(5) -0.004(5)
C226 0.050(6) 0.036(6) 0.036(5) -0.002(4) 0.009(4) 0.002(5)
F227 0.049(4) 0.067(5) 0.064(4) 0.017(4) 0.021(3) 0.008(3)
F228 0.076(5) 0.036(4) 0.059(4) -0.007(3) 0.017(4) -0.015(3)
N311 0.042(5) 0.042(5) 0.039(5) 0.004(4) 0.006(4) 0.004(4)
C312 0.043(6) 0.040(6) 0.046(6) 0.004(5) 0.004(5) 0.000(5)
C313 0.056(7) 0.054(8) 0.060(8) 0.015(6) 0.004(6) 0.012(6)
C314 0.071(10) 0.071(10) 0.083(10) 0.006(8) 0.008(8) 0.030(8)
C315 0.088(11) 0.078(10) 0.064(9) 0.001(8) 0.024(8) 0.033(9)
C316 0.060(7) 0.060(8) 0.050(7) 0.004(6) 0.027(6) 0.010(6)
C321 0.049(6) 0.028(5) 0.035(5) 0.005(4) 0.005(4) -0.003(4)
C322 0.044(6) 0.035(5) 0.037(5) 0.006(4) 0.001(4) -0.005(4)
C323 0.045(6) 0.050(7) 0.040(6) 0.019(5) -0.005(5) -0.006(5)
C324 0.058(7) 0.057(7) 0.030(5) 0.012(5) -0.001(5) -0.010(6)
C325 0.057(7) 0.047(6) 0.033(5) -0.003(5) 0.010(5) -0.019(5)
C326 0.044(6) 0.037(5) 0.036(5) 0.011(4) 0.010(4) -0.004(5)
F327 0.070(5) 0.071(5) 0.064(5) 0.030(4) 0.007(4) 0.014(4)
F328 0.080(5) 0.073(5) 0.035(3) 0.000(3) 0.022(3) -0.008(4)

loop_
_atom_type_symbol
_atom_type_description
_atom_type_scat_dispersion_real
_atom_type_scat_dispersion_imag
_atom_type_scat_source
C C 0.0033 0.0016 'International Tables Vol C Tables 4.2.6.8 and 6.1.1.4'
H H 0.0000 0.0000 'International Tables Vol C Tables 4.2.6.8 and 6.1.1.4'
N N 0.0061 0.0033 'International Tables Vol C Tables 4.2.6.8 and 6.1.1.4'
O O 0.0106 0.0060 'International Tables Vol C Tables 4.2.6.8 and 6.1.1.4'
F F 0.0171 0.0103 'International Tables Vol C Tables 4.2.6.8 and 6.1.1.4'
Cl Cl 0.1484 0.1585 'International Tables Vol C Tables 4.2.6.8 and 6.1.1.4'
Ir Ir -1.4442 7.9887 'International Tables Vol C Tables 4.2.6.8 and 6.1.1.4'

loop_
_geom_angle_atom_site_label_1
_geom_angle_atom_site_label_2
_geom_angle_atom_site_label_3
_geom_angle
C221 Ir1 C321 84.7(4)
C221 Ir1 N311 95.2(4)
C321 Ir1 N311 80.7(4)
C221 Ir1 N211 80.4(4)
C321 Ir1 N211 95.5(4)
N311 Ir1 N211 174.5(3)
C221 Ir1 N122 103.3(4)
C321 Ir1 N122 171.6(4)
N311 Ir1 N122 95.5(3)
N211 Ir1 N122 88.7(3)
C221 Ir1 N111 176.9(4)
C321 Ir1 N111 96.9(4)
N311 Ir1 N111 87.8(4)
N211 Ir1 N111 96.7(4)
N122 Ir1 N111 75.3(3)
C112 N111 C116 117.4(10)
C112 N111 Ir1 117.0(7)
C116 N111 Ir1 125.4(8)
N111 C112 C113 122.0(11)
N111 C112 C123 113.4(10)
C113 C112 C123 124.5(11)
C112 C113 C114 119.5(13)
C112 C113 H113 120.3
C114 C113 H113 120.3
C115 C114 C113 118.2(13)
C115 C114 H114 120.9
C113 C114 H114 120.9
C116 C115 C114 119.8(12)
C116 C115 H115 120.1
C114 C115 H115 120.1
C115 C116 N111 122.8(11)
C115 C116 H116 118.6
N111 C116 H116 118.6
N122 N121 C125 109.2(9)
N122 N121 C126 122.3(9)
C125 N121 C126 128.5(9)
C123 N122 N121 107.5(8)
C123 N122 Ir1 115.1(7)
N121 N122 Ir1 137.1(8)
N122 C123 C124 108.9(10)
N122 C123 C112 119.0(9)
C124 C123 C112 131.8(11)
C125 C124 C123 105.9(11)
C125 C124 H124 127.0
C123 C124 H124 127.0
C124 C125 N121 108.4(10)
C124 C125 H125 125.8
N121 C125 H125 125.8
N121 C126 C153 113.3(10)
N121 C126 H12A 108.9
C153 C126 H12A 108.9
N121 C126 H12B 108.9
C153 C126 H12B 108.9
H12A C126 H12B 107.7
C132 N131 C136 115.2(13)
N131 C132 C133 122.4(12)
N131 C132 C143 115.7(11)
C133 C132 C143 121.9(11)
C132 C133 C134 120.3(13)
C132 C133 H133 119.9
C134 C133 H133 119.9
C135 C134 C133 119.1(13)
C135 C134 H134 120.4
C133 C134 H134 120.4
C136 C135 C134 115.4(13)
C136 C135 H135 122.3
C134 C135 H135 122.3
N131 C136 C135 127.5(15)
N131 C136 H136 116.2
C135 C136 H136 116.2
C145 N141 N142 111.7(11)
C145 N141 C146 126.2(11)
N142 N141 C146 122.0(10)
C143 N142 N141 106.1(10)
N142 C143 C144 111.1(11)
N142 C143 C132 121.9(11)
C144 C143 C132 126.9(11)
C145 C144 C143 103.5(12)
C145 C144 H144 128.2
C143 C144 H144 128.2
N141 C145 C144 107.6(12)
N141 C145 H145 126.2
C144 C145 H145 126.2
N141 C146 C163 111.2(10)
N141 C146 H14A 109.4
C163 C146 H14A 109.4
N141 C146 H14B 109.4
C163 C146 H14B 109.4
H14A C146 H14B 108.0
C152 C151 C156 118.2(12)
C152 C151 C161 121.3(11)
C156 C151 C161 120.5(11)
C151 C152 C153 122.1(11)
C151 C152 H152 118.9
C153 C152 H152 118.9
C154 C153 C152 119.3(10)
C154 C153 C126 122.4(11)
C152 C153 C126 118.3(10)
C153 C154 C155 120.0(11)
C153 C154 H154 120.0
C155 C154 H154 120.0
C156 C155 C154 119.3(11)
C156 C155 H155 120.3
C154 C155 H155 120.3
C155 C156 C151 121.0(11)
C155 C156 H156 119.5
C151 C156 H156 119.5
C162 C161 C166 116.8(12)
C162 C161 C151 122.5(11)
C166 C161 C151 120.7(12)
C163 C162 C161 122.2(11)
C163 C162 H162 118.9
C161 C162 H162 118.9
C162 C163 C164 119.0(12)
C162 C163 C146 121.1(11)
C164 C163 C146 119.8(11)
C165 C164 C163 120.9(13)
C165 C164 H164 119.6
C163 C164 H164 119.6
C164 C165 C166 120.1(12)
C164 C165 H165 119.9
C166 C165 H165 119.9
C165 C166 C161 121.0(13)
C165 C166 H166 119.5
C161 C166 H166 119.5
C216 N211 C212 121.4(9)
C216 N211 Ir1 122.7(7)
C212 N211 Ir1 115.8(7)
N211 C212 C213 119.9(10)
N211 C212 C222 113.8(9)
C213 C212 C222 126.3(11)
C212 C213 C214 117.3(12)
C212 C213 H213 121.3
C214 C213 H213 121.3
C215 C214 C213 122.3(11)
C215 C214 H214 118.9
C213 C214 H214 118.9
C214 C215 C216 118.0(11)
C214 C215 H215 121.0
C216 C215 H215 121.0
N211 C216 C215 121.0(11)
N211 C216 H216 119.5
C215 C216 H216 119.5
C226 C221 C222 119.1(10)
C226 C221 Ir1 126.3(8)
C222 C221 Ir1 114.6(7)
C223 C222 C221 118.3(10)
C223 C222 C212 126.5(10)
C221 C222 C212 115.2(9)
F227 C223 C224 116.9(11)
F227 C223 C222 119.6(11)
C224 C223 C222 123.6(11)
C225 C224 C223 115.3(11)
C225 C224 H224 122.3
C223 C224 H224 122.3
F228 C225 C226 118.5(11)
F228 C225 C224 116.5(10)
C226 C225 C224 125.0(10)
C225 C226 C221 118.6(10)
C225 C226 H226 120.7
C221 C226 H226 120.7
C316 N311 C312 120.7(10)
C316 N311 Ir1 123.7(8)
C312 N311 Ir1 115.6(7)
N311 C312 C313 118.4(11)
N311 C312 C322 113.4(10)
C313 C312 C322 128.2(11)
C314 C313 C312 120.5(12)
C314 C313 H313 119.8
C312 C313 H313 119.8
C313 C314 C315 119.5(13)
C313 C314 H314 120.2
C315 C314 H314 120.2
C316 C315 C314 117.9(14)
C316 C315 H315 121.1
C314 C315 H315 121.1
N311 C316 C315 123.0(12)
N311 C316 H316 118.5
C315 C316 H316 118.5
C326 C321 C322 121.5(9)
C326 C321 Ir1 126.4(8)
C322 C321 Ir1 112.0(8)
C321 C322 C312 118.1(9)
C321 C322 C323 116.7(10)
C312 C322 C323 125.2(10)
F327 C323 C324 118.9(10)
F327 C323 C322 119.3(11)
C324 C323 C322 121.8(11)
C325 C324 C323 118.4(10)
C325 C324 H324 120.8
C323 C324 H324 120.8
C324 C325 F328 119.4(10)
C324 C325 C326 124.4(11)
F328 C325 C326 116.2(11)
C321 C326 C325 117.1(10)
C321 C326 H326 121.5
C325 C326 H326 121.5
Cl3X C14X Cl2X 112.6(12)
Cl3X C14X Cl1X 113.3(12)
Cl2X C14X Cl1X 108.3(10)
Cl3X C14X H14X 107.5
Cl2X C14X H14X 107.5
Cl1X C14X H14X 107.5
Cl1Y C14Y Cl3Y 105.5(12)
Cl1Y C14Y Cl2Y 108.4(13)
Cl3Y C14Y Cl2Y 106.0(12)
Cl1Y C14Y H14Y 112.2
Cl3Y C14Y H14Y 112.2
Cl2Y C14Y H14Y 112.2
Cl6X C24X Cl5X 105.7(16)
Cl6X C24X Cl4X 106.5(16)
Cl5X C24X Cl4X 105.5(16)
Cl6X C24X H24X 112.9
Cl5X C24X H24X 112.9
Cl4X C24X H24X 112.9
Cl6Y C24Y Cl4Y 109.7(12)
Cl6Y C24Y Cl5Y 107.0(11)
Cl4Y C24Y Cl5Y 105.2(11)
Cl6Y C24Y H24Y 111.6
Cl4Y C24Y H24Y 111.6
Cl5Y C24Y H24Y 111.6
Cl8X C34X Cl7X 103.6(11)
Cl8X C34X Cl9X 107.3(11)
Cl7X C34X Cl9X 111.6(12)
Cl8X C34X H34X 111.3
Cl7X C34X H34X 111.3
Cl9X C34X H34X 111.3
Cl7Y C34Y Cl8Y 107.3(12)
Cl7Y C34Y Cl9Y 114.2(13)
Cl8Y C34Y Cl9Y 99.0(10)
Cl7Y C34Y H34Y 111.9
Cl8Y C34Y H34Y 111.9
Cl9Y C34Y H34Y 111.9
O13X N14X O11X 117.9(14)
O13X N14X O12X 118.9(14)
O11X N14X O12X 123.1(15)
O11Y N14Y O12Y 121.3(17)
O11Y N14Y O13Y 121.5(17)
O12Y N14Y O13Y 117.1(16)

loop_
_geom_bond_atom_site_label_1
_geom_bond_atom_site_label_2
_geom_bond_distance
Ir1 C221 2.013(11)
Ir1 C321 2.020(10)
Ir1 N311 2.054(9)
Ir1 N211 2.056(8)
Ir1 N122 2.155(8)
Ir1 N111 2.165(9)
N111 C112 1.358(13)
N111 C116 1.358(14)
C112 C113 1.374(18)
C112 C123 1.450(15)
C113 C114 1.39(2)
C113 H113 0.9500
C114 C115 1.38(2)
C114 H114 0.9500
C115 C116 1.353(18)
C115 H115 0.9500
C116 H116 0.9500
N121 N122 1.340(12)
N121 C125 1.372(15)
N121 C126 1.447(15)
N122 C123 1.338(14)
C123 C124 1.408(14)
C124 C125 1.339(18)
C124 H124 0.9500
C125 H125 0.9500
C126 C153 1.521(15)
C126 H12A 0.9900
C126 H12B 0.9900
N131 C132 1.338(16)
N131 C136 1.350(19)
C132 C133 1.384(17)
C132 C143 1.458(17)
C133 C134 1.390(17)
C133 H133 0.9500
C134 C135 1.39(2)
C134 H134 0.9500
C135 C136 1.38(2)
C135 H135 0.9500
C136 H136 0.9500
N141 C145 1.330(17)
N141 N142 1.348(13)
N141 C146 1.461(16)
N142 C143 1.326(15)
C143 C144 1.405(18)
C144 C145 1.403(19)
C144 H144 0.9500
C145 H145 0.9500
C146 C163 1.531(18)
C146 H14A 0.9900
C146 H14B 0.9900
C151 C152 1.379(15)
C151 C156 1.384(17)
C151 C161 1.482(17)
C152 C153 1.380(16)
C152 H152 0.9500
C153 C154 1.366(16)
C154 C155 1.407(16)
C154 H154 0.9500
C155 C156 1.381(18)
C155 H155 0.9500
C156 H156 0.9500
C161 C162 1.397(17)
C161 C166 1.408(16)
C162 C163 1.387(17)
C162 H162 0.9500
C163 C164 1.392(17)
C164 C165 1.35(2)
C164 H164 0.9500
C165 C166 1.40(2)
C165 H165 0.9500
C166 H166 0.9500
N211 C216 1.344(13)
N211 C212 1.369(14)
C212 C213 1.398(15)
C212 C222 1.471(14)
C213 C214 1.418(18)
C213 H213 0.9500
C214 C215 1.350(19)
C214 H214 0.9500
C215 C216 1.407(16)
C215 H215 0.9500
C216 H216 0.9500
C221 C226 1.392(14)
C221 C222 1.416(14)
C222 C223 1.390(16)
C223 F227 1.369(13)
C223 C224 1.378(17)
C224 C225 1.375(17)
C224 H224 0.9500
C225 F228 1.353(12)
C225 C226 1.367(16)
C226 H226 0.9500
N311 C316 1.334(14)
N311 C312 1.362(13)
C312 C313 1.398(17)
C312 C322 1.429(16)
C313 C314 1.36(2)
C313 H313 0.9500
C314 C315 1.41(2)
C314 H314 0.9500
C315 C316 1.343(18)
C315 H315 0.9500
C316 H316 0.9500
C321 C326 1.374(15)
C321 C322 1.417(15)
C322 C323 1.430(14)
C323 F327 1.342(13)
C323 C324 1.366(18)
C324 C325 1.337(17)
C324 H324 0.9500
C325 F328 1.377(14)
C325 C326 1.406(14)
C326 H326 0.9500
Cl1X C14X 1.777(16)
Cl2X C14X 1.777(16)
Cl3X C14X 1.776(17)
C14X H14X 1.0000
Cl1Y C14Y 1.775(19)
Cl2Y C14Y 1.777(18)
Cl3Y C14Y 1.776(18)
C14Y H14Y 1.0000
Cl4X C24X 1.78(2)
Cl5X C24X 1.77(2)
Cl6X C24X 1.76(2)
C24X H24X 1.0000
Cl4Y C24Y 1.759(17)
Cl5Y C24Y 1.767(17)
Cl6Y C24Y 1.755(17)
C24Y H24Y 1.0000
Cl7X C34X 1.772(17)
Cl8X C34X 1.772(17)
Cl9X C34X 1.778(17)
C34X H34X 1.0000
Cl7Y C34Y 1.756(18)
Cl8Y C34Y 1.766(18)
Cl9Y C34Y 1.816(18)
C34Y H34Y 1.0000
O11X N14X 1.256(16)
O12X N14X 1.259(15)
O13X N14X 1.247(16)
O11Y N14Y 1.240(18)
O12Y N14Y 1.267(18)
O13Y N14Y 1.270(18)

loop_
_geom_torsion_atom_site_label_1
_geom_torsion_atom_site_label_2
_geom_torsion_atom_site_label_3
_geom_torsion_atom_site_label_4
_geom_torsion
C221 Ir1 N111 C112 -68(6)
C321 Ir1 N111 C112 173.4(8)
N311 Ir1 N111 C112 93.0(8)
N211 Ir1 N111 C112 -90.2(8)
N122 Ir1 N111 C112 -3.3(8)
C221 Ir1 N111 C116 117(6)
C321 Ir1 N111 C116 -1.9(10)
N311 Ir1 N111 C116 -82.3(10)
N211 Ir1 N111 C116 94.5(10)
N122 Ir1 N111 C116 -178.6(10)
C116 N111 C112 C113 -2.7(19)
Ir1 N111 C112 C113 -178.4(12)
C116 N111 C112 C123 179.8(11)
Ir1 N111 C112 C123 4.1(13)
N111 C112 C113 C114 2(2)
C123 C112 C113 C114 179.7(16)
C112 C113 C114 C115 -4(3)
C113 C114 C115 C116 5(3)
C114 C115 C116 N111 -6(3)
C112 N111 C116 C115 4(2)
Ir1 N111 C116 C115 179.7(12)
C125 N121 N122 C123 -0.3(12)
C126 N121 N122 C123 -178.5(10)
C125 N121 N122 Ir1 -173.5(9)
C126 N121 N122 Ir1 8.2(16)
C221 Ir1 N122 C123 178.9(8)
C321 Ir1 N122 C123 -21(3)
N311 Ir1 N122 C123 -84.5(8)
N211 Ir1 N122 C123 99.0(8)
N111 Ir1 N122 C123 1.8(8)
C221 Ir1 N122 N121 -8.3(11)
C321 Ir1 N122 N121 152(2)
N311 Ir1 N122 N121 88.4(10)
N211 Ir1 N122 N121 -88.1(10)
N111 Ir1 N122 N121 174.7(11)
N121 N122 C123 C124 0.0(13)
Ir1 N122 C123 C124 174.9(9)
N121 N122 C123 C112 -175.2(10)
Ir1 N122 C123 C112 -0.3(14)
N111 C112 C123 N122 -2.5(16)
C113 C112 C123 N122 -180.0(14)
N111 C112 C123 C124 -176.3(13)
C113 C112 C123 C124 6(2)
N122 C123 C124 C125 0.4(16)
C112 C123 C124 C125 174.6(13)
C123 C124 C125 N121 -0.5(16)
N122 N121 C125 C124 0.5(15)
C126 N121 C125 C124 178.6(12)
N122 N121 C126 C153 86.3(12)
C125 N121 C126 C153 -91.6(13)
C136 N131 C132 C133 0(2)
C136 N131 C132 C143 -179.0(14)
N131 C132 C133 C134 -1.2(19)
C143 C132 C133 C134 178.2(11)
C132 C133 C134 C135 0.9(19)
C133 C134 C135 C136 0(2)
C132 N131 C136 C135 1(3)
C134 C135 C136 N131 -1(3)
C145 N141 N142 C143 1.2(14)
C146 N141 N142 C143 177.9(11)
N141 N142 C143 C144 -0.2(14)
N141 N142 C143 C132 -178.2(11)
N131 C132 C143 N142 178.0(11)
C133 C132 C143 N142 -1.4(18)
N131 C132 C143 C144 0.4(19)
C133 C132 C143 C144 -179.0(13)
N142 C143 C144 C145 -0.8(16)
C132 C143 C144 C145 177.1(13)
N142 N141 C145 C144 -1.7(17)
C146 N141 C145 C144 -178.2(12)
C143 C144 C145 N141 1.4(16)
C145 N141 C146 C163 67.0(17)
N142 N141 C146 C163 -109.2(13)
C156 C151 C152 C153 0.5(15)
C161 C151 C152 C153 -179.8(9)
C151 C152 C153 C154 -1.1(15)
C151 C152 C153 C126 -180.0(9)
N121 C126 C153 C154 -0.4(14)
N121 C126 C153 C152 178.4(9)
C152 C153 C154 C155 0.9(15)
C126 C153 C154 C155 179.6(9)
C153 C154 C155 C156 0.0(16)
C154 C155 C156 C151 -0.6(17)
C152 C151 C156 C155 0.4(16)
C161 C151 C156 C155 -179.3(10)
C152 C151 C161 C162 35.6(16)
C156 C151 C161 C162 -144.7(12)
C152 C151 C161 C166 -146.2(12)
C156 C151 C161 C166 33.4(16)
C166 C161 C162 C163 0.7(17)
C151 C161 C162 C163 179.0(10)
C161 C162 C163 C164 -0.2(17)
C161 C162 C163 C146 -179.1(11)
N141 C146 C163 C162 77.8(14)
N141 C146 C163 C164 -101.1(13)
C162 C163 C164 C165 0.7(19)
C146 C163 C164 C165 179.6(12)
C163 C164 C165 C166 -2(2)
C164 C165 C166 C161 2(2)
C162 C161 C166 C165 -1.8(19)
C151 C161 C166 C165 180.0(12)
C221 Ir1 N211 C216 -176.7(8)
C321 Ir1 N211 C216 99.7(8)
N311 Ir1 N211 C216 146(3)
N122 Ir1 N211 C216 -73.0(8)
N111 Ir1 N211 C216 2.1(8)
C221 Ir1 N211 C212 2.6(7)
C321 Ir1 N211 C212 -81.1(7)
N311 Ir1 N211 C212 -34(4)
N122 Ir1 N211 C212 106.3(7)
N111 Ir1 N211 C212 -178.7(7)
C216 N211 C212 C213 -4.7(14)
Ir1 N211 C212 C213 176.0(7)
C216 N211 C212 C222 176.3(9)
Ir1 N211 C212 C222 -2.9(10)
N211 C212 C213 C214 2.9(15)
C222 C212 C213 C214 -178.3(10)
C212 C213 C214 C215 0.3(18)
C213 C214 C215 C216 -1.8(18)
C212 N211 C216 C215 3.2(15)
Ir1 N211 C216 C215 -177.6(8)
C214 C215 C216 N211 0.1(17)
C321 Ir1 C221 C226 -84.7(9)
N311 Ir1 C221 C226 -4.5(9)
N211 Ir1 C221 C226 178.8(9)
N122 Ir1 C221 C226 92.4(9)
N111 Ir1 C221 C226 156(6)
C321 Ir1 C221 C222 94.9(7)
N311 Ir1 C221 C222 175.1(7)
N211 Ir1 C221 C222 -1.6(7)
N122 Ir1 C221 C222 -88.0(7)
N111 Ir1 C221 C222 -24(6)
C226 C221 C222 C223 -1.2(14)
Ir1 C221 C222 C223 179.2(7)
C226 C221 C222 C212 -179.8(9)
Ir1 C221 C222 C212 0.5(10)
N211 C212 C222 C223 -176.9(9)
C213 C212 C222 C223 4.2(16)
N211 C212 C222 C221 1.6(12)
C213 C212 C222 C221 -177.3(10)
C221 C222 C223 F227 -177.3(8)
C212 C222 C223 F227 1.1(15)
C221 C222 C223 C224 2.4(15)
C212 C222 C223 C224 -179.2(10)
F227 C223 C224 C225 179.4(9)
C222 C223 C224 C225 -0.3(16)
C223 C224 C225 F228 178.5(9)
C223 C224 C225 C226 -3.1(16)
F228 C225 C226 C221 -177.4(9)
C224 C225 C226 C221 4.3(16)
C222 C221 C226 C225 -1.9(14)
Ir1 C221 C226 C225 177.7(7)
C221 Ir1 N311 C316 94.7(10)
C321 Ir1 N311 C316 178.4(10)
N211 Ir1 N311 C316 131(3)
N122 Ir1 N311 C316 -9.2(10)
N111 Ir1 N311 C316 -84.3(10)
C221 Ir1 N311 C312 -83.7(8)
C321 Ir1 N311 C312 0.1(8)
N211 Ir1 N311 C312 -47(4)
N122 Ir1 N311 C312 172.4(8)
N111 Ir1 N311 C312 97.4(8)
C316 N311 C312 C313 -2.3(17)
Ir1 N311 C312 C313 176.1(9)
C316 N311 C312 C322 179.4(11)
Ir1 N311 C312 C322 -2.2(12)
N311 C312 C313 C314 1(2)
C322 C312 C313 C314 179.4(13)
C312 C313 C314 C315 -1(2)
C313 C314 C315 C316 1(3)
C312 N311 C316 C315 3(2)
Ir1 N311 C316 C315 -175.5(12)
C314 C315 C316 N311 -2(2)
C221 Ir1 C321 C326 -83.9(10)
N311 Ir1 C321 C326 180.0(10)
N211 Ir1 C321 C326 -4.1(10)
N122 Ir1 C321 C326 116(3)
N111 Ir1 C321 C326 93.3(10)
C221 Ir1 C321 C322 98.2(8)
N311 Ir1 C321 C322 2.1(7)
N211 Ir1 C321 C322 178.0(7)
N122 Ir1 C321 C322 -62(3)
N111 Ir1 C321 C322 -84.6(8)
C326 C321 C322 C312 178.0(10)
Ir1 C321 C322 C312 -4.0(12)
C326 C321 C322 C323 -0.2(15)
Ir1 C321 C322 C323 177.8(8)
N311 C312 C322 C321 4.1(14)
C313 C312 C322 C321 -173.9(12)
N311 C312 C322 C323 -177.9(10)
C313 C312 C322 C323 4.1(19)
C321 C322 C323 F327 179.6(10)
C312 C322 C323 F327 1.6(17)
C321 C322 C323 C324 -1.9(16)
C312 C322 C323 C324 -180.0(11)
F327 C323 C324 C325 -178.6(10)
C322 C323 C324 C325 3.0(17)
C323 C324 C325 F328 178.5(10)
C323 C324 C325 C326 -1.9(18)
C322 C321 C326 C325 1.2(15)
Ir1 C321 C326 C325 -176.5(8)
C324 C325 C326 C321 -0.1(17)
F328 C325 C326 C321 179.5(9)
